data_1528209
loop_
_publ_author_name
'Willett, R.D.'

_publ_section_title
;
 Crystal structure of (N H4)2 Cu Cl4
;
_journal_name_full 'Journal of Chemical Physics'
_journal_page_first 2243
_journal_page_last 2244
_journal_volume 41
_journal_year 1964
_chemical_formula_sum 'Cl4 Cu H8 N2'
_chemical_name_systematic '(N H4)2 (Cu Cl4)'
_space_group_IT_number 64
_symmetry_space_group_name_Hall '-C 2ac 2'
_symmetry_space_group_name_H-M 'C m c a'
_cell_angle_alpha 90
_cell_angle_beta 90
_cell_angle_gamma 90
_cell_formula_units_Z 4
_cell_length_a 15.46
_cell_length_b 7.2
_cell_length_c 7.2
_cell_volume 801.446
_citation_journal_id_ASTM JCPSA6
_cod_data_source_file Willett_JCPSA6_1964_1552.cif
_cod_data_source_block H8Cl4Cu1N2
_cod_original_cell_volume 801.4464
_cod_original_formula_sum 'H8 Cl4 Cu1 N2'
_cod_database_code 1528209

loop_
_symmetry_equiv_pos_as_xyz
x,y,z
-x+1/2,-y,z+1/2
x,-y,-z
-x+1/2,y,-z+1/2
-x,-y,-z
x-1/2,y,-z-1/2
-x,y,z
x-1/2,-y,z-1/2
x+1/2,y+1/2,z
-x+1,-y+1/2,z+1/2
x+1/2,-y+1/2,-z
-x+1,y+1/2,-z+1/2
-x+1/2,-y+1/2,-z
x,y+1/2,-z-1/2
-x+1/2,y+1/2,z
x,-y+1/2,z-1/2

loop_
_atom_site_label
_atom_site_type_symbol
_atom_site_fract_x
_atom_site_fract_y
_atom_site_fract_z
_atom_site_occupancy
_atom_site_U_iso_or_equiv
Cl1 Cl-1 0.15062 0 0 1 0.0
Cu1 Cu+2 0 0 0 1 0.0
N1 N-3 0.3608 0 0 1 0.0
Cl2 Cl-1 0 0.22589 0.22605 1 0.0
